data_7022146
loop_
_publ_author_name
'Bowmaker, Graham A.'
'Di Nicola, Corrado'
Effendy,
'Hanna, John V.'
'Healy, Peter C.'
'King, Scott P.'
'Marchetti, Fabio'
'Pettinari, Claudio'
'Robinson, Ward T.'
'Skelton, Brian W.'
'Sobolev, Alexandre N.'
'T\(ab\(acaru, Aurel'
'White, Allan H.'

_publ_section_title
;
 Oligo-nuclear silver thiocyanate complexes with monodentate tertiary
 phosphine ligands, including novel 'cubane' and 'step' tetramer forms of
 AgSCN&#x2009;:&#x2009;PR3 (1:1)4.
;
_journal_issue 1
_journal_name_full 'Dalton transactions (Cambridge, England : 2003)'
_journal_page_first 277
_journal_page_last 291
_journal_paper_doi 10.1039/c2dt31853a
_journal_volume 42
_journal_year 2013
_chemical_formula_moiety 'C76 H132 Ag4 N4 P4 S4, 1.5(C2 H3 N)'
_chemical_formula_sum 'C79 H136.5 Ag4 N5.5 P4 S4'
_chemical_formula_weight 1847.04
_chemical_name_systematic
;
?
;
_space_group_IT_number 2
_symmetry_cell_setting triclinic
_symmetry_Int_Tables_number 2
_symmetry_space_group_name_Hall '-P 1'
_symmetry_space_group_name_H-M 'P -1'
_atom_sites_solution_hydrogens geom
_atom_sites_solution_primary patt
_atom_sites_solution_secondary difmap
_audit_creation_method 'XTAL 3.7'
_cell_angle_alpha 95.85(3)
_cell_angle_beta 107.33(2)
_cell_angle_gamma 94.05(3)
_cell_formula_units_Z 1
_cell_length_a 14.432(5)
_cell_length_b 14.422(5)
_cell_length_c 11.203(1)
_cell_measurement_reflns_used 16
_cell_measurement_temperature 300(2)
_cell_measurement_theta_max 12.0
_cell_measurement_theta_min 10.0
_cell_volume 2201.8(11)
_computing_cell_refinement 'Enraf-Nonius CAD4 control software'
_computing_data_collection 'Enraf-Nonius CAD4 control software'
_computing_data_reduction 'XTAL: ABSCOR, ADDREF, SORTRF'
_computing_molecular_graphics 'XTAL: ORTEP'
_computing_publication_material 'XTAL: BONDLA, CIFIO'
_computing_structure_refinement 'XTAL: CRYLSQ'
_computing_structure_solution 'XTAL: FOURR'
_diffrn_ambient_temperature 300(2)
_diffrn_measured_fraction_theta_full 0.805
_diffrn_measured_fraction_theta_max 0.805
_diffrn_measurement_device 'Enraf-Nonius CAD-4'
_diffrn_measurement_method \w--2\q
_diffrn_radiation_monochromator graphite
_diffrn_radiation_source 'normal-focus sealed tube'
_diffrn_radiation_type MoK\a
_diffrn_radiation_wavelength 0.71073
_diffrn_reflns_av_R_equivalents 0.0000
_diffrn_reflns_av_sigmaI/netI 0.1195
_diffrn_reflns_limit_h_max 14
_diffrn_reflns_limit_h_min -15
_diffrn_reflns_limit_k_max 15
_diffrn_reflns_limit_k_min -15
_diffrn_reflns_limit_l_max 9
_diffrn_reflns_limit_l_min 0
_diffrn_reflns_number 4942
_diffrn_reflns_theta_full 22.55
_diffrn_reflns_theta_max 22.55
_diffrn_reflns_theta_min 2.04
_exptl_absorpt_coefficient_mu 1.086
_exptl_absorpt_correction_T_max 1.00
_exptl_absorpt_correction_T_min 0.86
_exptl_absorpt_correction_type gaussian
_exptl_absorpt_process_details 'XTAL: ABSCOR'
_exptl_crystal_colour colorless
_exptl_crystal_density_diffrn 1.393
_exptl_crystal_density_method 'not measured'
_exptl_crystal_description plate
_exptl_crystal_F_000 961
_exptl_crystal_size_max 0.24
_exptl_crystal_size_mid 0.24
_exptl_crystal_size_min 0.08
_refine_diff_density_max 0.49
_refine_diff_density_min -0.34
_refine_diff_density_rms 0.06
_refine_ls_goodness_of_fit_ref 1.605
_refine_ls_hydrogen_treatment constr
_refine_ls_matrix_type full
_refine_ls_number_parameters 427
_refine_ls_number_reflns 2298
_refine_ls_number_restraints 0
_refine_ls_restrained_S_all 1.284
_refine_ls_R_factor_all 0.113
_refine_ls_R_factor_gt 0.053
_refine_ls_shift/su_max 0.000
_refine_ls_shift/su_mean 0.000
_refine_ls_structure_factor_coef F
_refine_ls_weighting_details 'calc w=1/[\s^2^(F)+0.04*F^2^]'
_refine_ls_weighting_scheme calc
_refine_ls_wR_factor_gt 0.050
_refine_ls_wR_factor_ref 0.062
_reflns_number_gt 2298
_reflns_number_total 4942
_reflns_threshold_expression >3sigma(F)
_cod_data_source_file c2dt31853a.txt
_cod_data_source_block cmpnd05
_cod_original_formula_sum 'C79 H136.50 Ag4 N5.50 P4 S4'
_cod_database_code 7022146

loop_
_symmetry_equiv_pos_as_xyz
'x, y, z'
'-x, -y, -z'

loop_
_atom_site_label
_atom_site_fract_x
_atom_site_fract_y
_atom_site_fract_z
_atom_site_U_iso_or_equiv
_atom_site_adp_type
_atom_site_occupancy
Ag1 .45266(9) .48866(8) .14211(12) .0853(8) Uani 1.00000
Ag2 .66042(9) .17138(8) .12682(12) .0863(8) Uani 1.00000
S1 .4249(3) .3774(3) -.0868(4) .075(2) Uani 1.00000
C1 .4991(9) .2985(8) -.0362(12) .065(8) Uani 1.00000
N1 .5500(8) .2422(7) -.0036(10) .073(7) Uani 1.00000
S2 .7022(3) .2824(3) .3318(4) .099(3) Uani 1.00000
C2 .6269(10) .3590(9) .2829(11) .075(9) Uani 1.00000
N2 .5697(8) .4109(8) .2485(10) .095(8) Uani 1.00000
P1 .3142(3) .5442(3) .1912(4) .072(2) Uani 1.00000
C111 .2056(9) .5269(9) .0526(12) .073(9) Uani 1.00000
C112 .2197(11) .5774(10) -.0542(13) .092(10) Uani 1.00000
C113 .1341(11) .5592(12) -.1723(14) .121(12) Uani 1.00000
C114 .1058(12) .4561(13) -.2176(14) .130(13) Uani 1.00000
C115 .0894(12) .4058(12) -.1116(15) .119(12) Uani 1.00000
C116 .1767(11) .4239(10) .0072(13) .094(10) Uani 1.00000
C121 .2828(11) .4871(13) .3145(15) .128(13) Uani 1.00000
C122 .3478(12) .4494(14) .3998(16) .154(15) Uani 1.00000
C123 .3228(12) .3937(11) .4925(14) .116(12) Uani 1.00000
C124 .2279(14) .4020(13) .5100(18) .157(16) Uani 1.00000
C125 .1622(14) .4390(16) .426(2) .191(18) Uani 1.00000
C126 .1848(10) .4969(9) .3310(13) .085(10) Uani 1.00000
C131 .3373(10) .6712(10) .2441(13) .089(10) Uani 1.00000
C132 .2577(12) .7210(10) .2767(16) .117(12) Uani 1.00000
C133 .2813(13) .8283(11) .3032(17) .140(13) Uani 1.00000
C134 .3786(15) .8527(12) .4047(17) .150(15) Uani 1.00000
C135 .4595(14) .8095(13) .3727(18) .157(15) Uani 1.00000
C136 .4332(10) .7010(11) .3451(14) .102(11) Uani 1.00000
P2 .7432(3) .0354(3) .1114(4) .076(2) Uani 1.00000
C211 .8650(10) .0704(9) .1036(12) .081(9) Uani 1.00000
C212 .9299(13) .1166(16) .2156(19) .179(17) Uani 1.00000
C213 1.0331(14) .1470(16) .217(2) .199(18) Uani 1.00000
C214 1.0292(15) .2118(11) .124(2) .169(15) Uani 1.00000
C215 .9739(16) .1600(14) .002(2) .20(2) Uani 1.00000
C216 .8658(13) .1282(15) .0015(18) .168(16) Uani 1.00000
C221 .6808(11) -.0475(11) -.0255(16) .145(13) Uani 1.00000
C222 .6050(13) -.0318(13) -.1089(17) .185(15) Uani 1.00000
C223 .5542(12) -.0901(11) -.2254(15) .120(12) Uani 1.00000
C224 .6006(16) -.1726(15) -.2621(17) .195(17) Uani 1.00000
C225 .6780(17) -.1903(15) -.177(2) .25(2) Uani 1.00000
C226 .7348(11) -.1299(10) -.0606(15) .109(11) Uani 1.00000
C231 .7574(11) -.0326(10) .2418(15) .106(11) Uani 1.00000
C232A .812(2) -.112(2) .253(3) .106(11) Uiso .50000
C233A .814(3) -.164(3) .369(3) .146(15) Uiso .50000
C234 .7573(18) -.1190(17) .455(2) .230(11) Uiso 1.00000
C235A .703(3) -.061(2) .439(3) .135(14) Uiso .50000
C236A .692(2) -.018(2) .310(3) .123(13) Uiso .50000
C232B .676(2) -.105(2) .240(3) .129(13) Uiso .50000
C233B .706(3) -.167(3) .343(4) .161(16) Uiso .50000
C235B .833(2) -.033(2) .485(3) .122(12) Uiso .50000
C236B .793(2) .0267(19) .376(3) .083(9) Uiso .50000
N31 .950(2) .282(2) .528(3) .287(15) Uiso .75000
C31 .956(2) .214(2) .598(3) .238(16) Uiso .75000
C32 .963(3) .140(3) .651(4) .30(2) Uiso .75000
H111 .15488 .55308 .07818 .09860 Uiso 1.00000
H112a .27548 .55740 -.07339 .11440 Uiso 1.00000
H112e .23024 .64284 -.02650 .11440 Uiso 1.00000
H113a .08018 .58579 -.15579 .14760 Uiso 1.00000
H113e .15087 .58853 -.23633 .14760 Uiso 1.00000
H114a .15682 .43081 -.24340 .15610 Uiso 1.00000
H114e .04767 .44830 -.28662 .15610 Uiso 1.00000
H115a .03373 .42661 -.09261 .14430 Uiso 1.00000
H115e .07765 .34017 -.13937 .14430 Uiso 1.00000
H116a .23044 .39734 -.00991 .12060 Uiso 1.00000
H116e .16070 .39479 .07193 .12060 Uiso 1.00000
H121 .26040 .42825 .26085 .18600 Uiso 1.00000
H122a .39389 .49971 .44802 .21240 Uiso 1.00000
H122e .37818 .40898 .35408 .21240 Uiso 1.00000
H123a .32562 .32954 .46601 .15040 Uiso 1.00000
H123e .37105 .41255 .57189 .15040 Uiso 1.00000
H124a .23893 .43943 .58921 .21950 Uiso 1.00000
H124e .20125 .34068 .51405 .21950 Uiso 1.00000
H125a .11680 .38774 .37760 .26600 Uiso 1.00000
H125e .13092 .47794 .47203 .26600 Uiso 1.00000
H126a .18197 .56091 .35798 .10700 Uiso 1.00000
H126e .13640 .47820 .25167 .10700 Uiso 1.00000
H131 .33981 .69193 .16744 .11550 Uiso 1.00000
H132a .24816 .69892 .34971 .14810 Uiso 1.00000
H132e .19941 .70632 .20800 .14810 Uiso 1.00000
H133a .28446 .85244 .22843 .16780 Uiso 1.00000
H133e .23195 .85548 .33089 .16780 Uiso 1.00000
H134a .37328 .83148 .48015 .19440 Uiso 1.00000
H134e .39381 .91878 .41801 .19440 Uiso 1.00000
H135a .46867 .83277 .29994 .20040 Uiso 1.00000
H135e .51803 .82435 .44121 .20040 Uiso 1.00000
H136a .43034 .67858 .42063 .12250 Uiso 1.00000
H136e .48345 .67422 .31878 .12250 Uiso 1.00000
H211 .88699 .01156 .08512 .09880 Uiso 1.00000
H212a .90244 .17104 .23815 .21840 Uiso 1.00000
H212e .93442 .07548 .27820 .21840 Uiso 1.00000
H213a 1.06349 .09378 .19664 .23760 Uiso 1.00000
H213e 1.07012 .17727 .29880 .23760 Uiso 1.00000
H214a .99688 .26425 .14289 .21400 Uiso 1.00000
H214e 1.09303 .23285 .12502 .21400 Uiso 1.00000
H215a 1.00500 .10618 -.01395 .28580 Uiso 1.00000
H215e .97112 .19898 -.06233 .28580 Uiso 1.00000
H216a .83413 .18235 .01360 .22310 Uiso 1.00000
H216e .83102 .09250 -.07692 .22310 Uiso 1.00000
H221 .71889 -.00763 -.07749 .15880 Uiso 1.00000
H222a .61394 .02916 -.13401 .19640 Uiso 1.00000
H222e .56134 -.03124 -.06177 .19640 Uiso 1.00000
H223a .49281 -.11289 -.21913 .14260 Uiso 1.00000
H223e .54471 -.05196 -.29158 .14260 Uiso 1.00000
H224a .61709 -.16185 -.33567 .22200 Uiso 1.00000
H224e .55388 -.22575 -.28006 .22200 Uiso 1.00000
H225a .66028 -.24693 -.15138 .26400 Uiso 1.00000
H225e .72405 -.19995 -.22277 .26400 Uiso 1.00000
H226a .79735 -.11048 -.06654 .13930 Uiso 1.00000
H226e .74184 -.16534 .00791 .13930 Uiso 1.00000
H231A .80956 .00918 .29915 .07280 Uiso .50000
H232Aa .78338 -.15599 .17853 .13310 Uiso .50000
H232Ae .87703 -.09217 .25799 .13310 Uiso .50000
H233Aa .88018 -.16433 .41801 .18510 Uiso .50000
H233Ae .78554 -.22700 .33922 .18510 Uiso .50000
H234Aa .80796 -.09300 .53050 .14320 Uiso .50000
H234Ae .72144 -.17067 .47254 .14320 Uiso .50000
H235Aa .64101 -.08915 .43729 .16740 Uiso .50000
H235Ae .72606 -.01241 .50759 .16740 Uiso .50000
H236Aa .62900 -.04141 .25622 .15340 Uiso .50000
H236Ae .69479 .04804 .33163 .15340 Uiso .50000
H231B .80647 -.06749 .22647 .07280 Uiso .50000
H232Ba .62231 -.07324 .25270 .15950 Uiso .50000
H232Be .65429 -.14292 .16139 .15950 Uiso .50000
H233Ba .65023 -.19987 .35237 .20100 Uiso .50000
H233Be .74639 -.21053 .31962 .20100 Uiso .50000
H234Ba .70935 -.09912 .49171 .14320 Uiso .50000
H234Be .79183 -.16411 .50206 .14320 Uiso .50000
H235Ba .89520 -.05083 .48501 .15100 Uiso .50000
H235Be .83823 .00165 .56357 .15100 Uiso .50000
H236Ba .74046 .05692 .39010 .10070 Uiso .50000
H236Be .84424 .07314 .37711 .10070 Uiso .50000
H32a 1.02312 .11708 .65585 .43200 Uiso .75000
H32b .95674 .15293 .73305 .43200 Uiso .75000
H32c .91077 .09352 .60224 .43200 Uiso .75000

loop_
_atom_site_aniso_label
_atom_site_aniso_U_11
_atom_site_aniso_U_22
_atom_site_aniso_U_33
_atom_site_aniso_U_12
_atom_site_aniso_U_13
_atom_site_aniso_U_23
Ag1 .0843(9) .0885(10) .0997(10) .0390(8) .0431(8) .0233(8)
Ag2 .0957(10) .0547(8) .1250(12) .0301(7) .0511(9) .0201(7)
S1 .076(3) .071(3) .086(3) .021(2) .033(3) .012(2)
C1 .085(11) .050(9) .078(11) .008(8) .050(9) .005(8)
N1 .085(9) .062(8) .081(9) .018(7) .035(7) .015(7)
S2 .120(4) .084(3) .088(3) .049(3) .015(3) .018(3)
C2 .091(12) .082(11) .043(10) .007(9) .013(9) -.012(8)
N2 .099(10) .090(10) .092(10) .042(8) .023(8) -.005(8)
P1 .067(3) .085(3) .078(3) .027(2) .033(3) .023(3)
C111 .080(11) .067(10) .091(12) .021(8) .051(9) .018(9)
C112 .116(14) .089(12) .071(12) .009(10) .025(10) .020(9)
C113 .097(14) .161(17) .099(14) .020(12) .006(11) .058(12)
C114 .127(16) .167(18) .083(14) -.017(14) .029(12) -.005(12)
C115 .113(15) .132(16) .103(14) -.029(12) .034(12) -.006(12)
C116 .107(13) .092(12) .091(13) .002(10) .043(11) .008(10)
C121 .101(14) .21(2) .130(15) .095(14) .075(12) .111(14)
C122 .123(16) .25(2) .139(17) .090(16) .070(14) .141(17)
C123 .154(17) .120(15) .088(13) .047(13) .036(12) .055(11)
C124 .18(2) .157(19) .19(2) .050(16) .119(17) .096(16)
C125 .148(19) .29(3) .21(2) .077(18) .110(17) .17(2)
C126 .104(13) .079(11) .075(12) .022(10) .022(10) .030(9)
C131 .104(13) .083(12) .093(13) .019(10) .053(11) -.000(10)
C132 .130(16) .081(12) .147(16) .037(11) .048(13) .016(11)
C133 .151(17) .085(13) .171(19) .043(12) .027(14) .009(12)
C134 .23(2) .097(15) .145(18) .024(15) .085(17) .022(13)
C135 .17(2) .132(17) .18(2) -.034(15) .087(16) -.006(15)
C136 .070(11) .123(15) .101(13) .011(10) .024(10) -.031(11)
P2 .076(3) .056(3) .097(4) .018(2) .027(3) .005(2)
C211 .092(12) .070(11) .075(11) .008(9) .018(10) .006(9)
C212 .095(15) .25(3) .18(2) -.054(16) .036(15) .066(19)
C213 .119(17) .22(2) .23(3) -.023(17) -.001(17) .12(2)
C214 .19(2) .071(13) .26(2) -.040(13) .108(19) -.032(14)
C215 .21(2) .17(2) .30(3) .046(17) .18(2) .09(2)
C216 .123(17) .24(2) .17(2) .037(16) .039(15) .136(18)
C221 .091(14) .119(15) .164(18) .056(12) -.038(13) -.054(13)
C222 .140(17) .18(2) .155(19) .092(15) -.050(15) -.106(16)
C223 .128(15) .110(15) .107(15) .017(12) .015(12) .010(11)
C224 .22(2) .21(2) .105(17) -.00(2) .003(16) -.067(16)
C225 .24(3) .19(2) .21(2) .08(2) -.05(2) -.17(2)
C226 .117(14) .093(13) .127(15) .040(11) .048(12) .008(11)
C231 .137(15) .075(11) .145(15) .052(11) .085(13) .036(11)

loop_
_atom_type_symbol
_atom_type_description
_atom_type_scat_dispersion_real
_atom_type_scat_dispersion_imag
_atom_type_scat_source
C C 0.0033 0.0016 'International Tables Vol C Tables 4.2.6.8 and 6.1.1.4'
H H 0.0000 0.0000 'International Tables Vol C Tables 4.2.6.8 and 6.1.1.4'
N N 0.0061 0.0033 'International Tables Vol C Tables 4.2.6.8 and 6.1.1.4'
P P 0.1023 0.0942 'International Tables Vol C Tables 4.2.6.8 and 6.1.1.4'
S S 0.1246 0.1234 'International Tables Vol C Tables 4.2.6.8 and 6.1.1.4'
Ag Ag -0.8971 1.1015 'International Tables Vol C Tables 4.2.6.8 and 6.1.1.4'

loop_
_geom_angle_atom_site_label_1
_geom_angle_atom_site_label_2
_geom_angle_atom_site_label_3
_geom_angle_site_symmetry_3
_geom_angle
S1 Ag1 N2 . 94.1(3)
S1 Ag1 P1 . 119.26(12)
S1 Ag1 S1 '2 665' 92.12(13)
N2 Ag1 P1 . 131.1(4)
N2 Ag1 S1 '2 665' 95.9(3)
P1 Ag1 S1 '2 665' 115.67(14)
N1 Ag2 S2 . 102.3(3)
N1 Ag2 P2 . 136.2(3)
S2 Ag2 P2 . 121.40(14)
Ag1 S1 C1 . 99.0(5)
Ag1 S1 Ag1 '2 665' 87.88(11)
C1 S1 Ag1 '2 665' 101.9(5)
S1 C1 N1 . 178.4(11)
Ag2 N1 C1 . 157.8(9)
Ag2 S2 C2 . 98.4(4)
S2 C2 N2 . 176.8(13)
Ag1 N2 C2 . 166.9(10)
Ag1 P1 C111 . 111.4(5)
Ag1 P1 C121 . 113.5(6)
Ag1 P1 C131 . 110.1(5)
C111 P1 C121 . 107.2(7)
C111 P1 C131 . 106.5(6)
C121 P1 C131 . 107.8(8)
P1 C111 C112 . 112.5(9)
P1 C111 C116 . 110.5(9)
C112 C111 C116 . 109.9(11)
C111 C112 C113 . 113.7(13)
C112 C113 C114 . 112.5(13)
C113 C114 C115 . 109.8(13)
C114 C115 C116 . 112.2(13)
C111 C116 C115 . 112.6(12)
P1 C121 C122 . 122.1(14)
P1 C121 C126 . 118.5(11)
C122 C121 C126 . 118.7(17)
C121 C122 C123 . 123.5(17)
C122 C123 C124 . 116.9(15)
C123 C124 C125 . 119(2)
C124 C125 C126 . 124.2(19)
C121 C126 C125 . 114.2(14)
P1 C131 C132 . 118.7(10)
P1 C131 C136 . 114.2(10)
C132 C131 C136 . 109.7(12)
C131 C132 C133 . 113.4(14)
C132 C133 C134 . 109.3(13)
C133 C134 C135 . 113.3(15)
C134 C135 C136 . 108.9(15)
C131 C136 C135 . 113.4(13)
Ag2 P2 C211 . 109.3(5)
Ag2 P2 C221 . 113.0(6)
Ag2 P2 C231 . 114.5(6)
C211 P2 C221 . 108.2(8)
C211 P2 C231 . 107.5(7)
C221 P2 C231 . 104.0(7)
P2 C211 C212 . 114.9(13)
P2 C211 C216 . 114.1(10)
C212 C211 C216 . 108.0(14)
C211 C212 C213 . 118.1(19)
C212 C213 C214 . 108.9(17)
C213 C214 C215 . 106.6(16)
C214 C215 C216 . 110(2)
C211 C216 C215 . 112.1(15)
P2 C221 C222 . 123.1(14)
P2 C221 C226 . 118.5(10)
C222 C221 C226 . 116.6(15)
C221 C222 C223 . 127.3(18)
C222 C223 C224 . 118.0(15)
C223 C224 C225 . 115.2(17)
C224 C225 C226 . 128(2)
C221 C226 C225 . 113.4(14)
P2 C231 C232A . 122.0(18)
P2 C231 C236A . 115.0(17)
P2 C231 C232B . 119.6(15)
P2 C231 C236B . 114.8(13)
C232A C231 C236A . 121(2)
C232A C231 C232B . 82(2)
C232A C231 C236B . 105.5(17)
C236A C231 C232B . 56(2)
C236A C231 C236B . 60.0(17)
C232B C231 C236B . 108(2)
C231 C232A C233A . 115(3)
C231 C232A C232B . 50.5(16)
C233A C232A C232B . 84(2)
C232A C233A C234 . 114(3)
C232A C233A C233B . 93(3)
C234 C233A C233B . 52(2)
C233A C234 C235A . 131(3)
C233A C234 C233B . 61(2)
C233A C234 C235B . 87(2)
C235A C234 C233B . 90(3)
C235A C234 C235B . 82(3)
C233B C234 C235B . 129(3)
C234 C235A C236A . 113(3)
C234 C235A C233B . 49(2)
C234 C235A C235B . 58(2)
C236A C235A C233B . 82(2)
C236A C235A C235B . 90(3)
C233B C235A C235B . 93(2)
C231 C236A C235A . 122(3)
C231 C236A C232B . 66(2)
C231 C236A C236B . 66(2)
C235A C236A C232B . 93(3)
C235A C236A C236B . 84(2)
C232B C236A C236B . 121(3)
C231 C232B C232A . 47.1(15)
C231 C232B C236A . 58(2)
C231 C232B C233B . 112(2)
C232A C232B C236A . 95(2)
C232A C232B C233B . 78(2)
C236A C232B C233B . 101(3)
C233A C233B C234 . 67(2)
C233A C233B C235A . 99(3)
C233A C233B C232B . 104(3)
C234 C233B C235A . 41.0(19)
C234 C233B C232B . 113(3)
C235A C233B C232B . 81(3)
C234 C235B C235A . 40.4(17)
C234 C235B C236B . 105(2)
C235A C235B C236B . 76(2)
C231 C236B C236A . 54.2(18)
C231 C236B C235B . 114(2)
C236A C236B C235B . 104(2)
N31 C31 C32 . 171(4)

loop_
_geom_bond_atom_site_label_1
_geom_bond_atom_site_label_2
_geom_bond_site_symmetry_2
_geom_bond_distance
Ag1 S1 . 2.787(4)
Ag1 N2 . 2.207(11)
Ag1 P1 . 2.394(5)
Ag1 S1 '2 665' 2.767(4)
Ag2 N1 . 2.206(10)
Ag2 S2 . 2.547(4)
Ag2 P2 . 2.385(4)
S1 C1 . 1.645(13)
C1 N1 . 1.147(16)
S2 C2 . 1.626(14)
C2 N2 . 1.161(18)
P1 C111 . 1.829(12)
P1 C121 . 1.83(2)
P1 C131 . 1.841(14)
C111 C112 . 1.52(2)
C111 C116 . 1.507(18)
C112 C113 . 1.501(18)
C113 C114 . 1.51(2)
C114 C115 . 1.52(3)
C115 C116 . 1.520(19)
C121 C122 . 1.32(2)
C121 C126 . 1.49(2)
C122 C123 . 1.49(3)
C123 C124 . 1.45(3)
C124 C125 . 1.31(3)
C125 C126 . 1.51(3)
C131 C132 . 1.51(2)
C131 C136 . 1.505(17)
C132 C133 . 1.54(2)
C133 C134 . 1.51(2)
C134 C135 . 1.48(3)
C135 C136 . 1.56(2)
P2 C211 . 1.824(16)
P2 C221 . 1.801(15)
P2 C231 . 1.811(17)
C211 C212 . 1.39(2)
C211 C216 . 1.49(3)
C212 C213 . 1.52(3)
C213 C214 . 1.46(3)
C214 C215 . 1.46(3)
C215 C216 . 1.59(3)
C221 C222 . 1.26(2)
C221 C226 . 1.55(2)
C222 C223 . 1.44(2)
C223 C224 . 1.49(3)
C224 C225 . 1.30(3)
C225 C226 . 1.47(2)
C231 C232A . 1.43(4)
C231 C236A . 1.40(4)
C231 C232B . 1.51(4)
C231 C236B . 1.57(3)
C232A C233A . 1.56(5)
C232A C232B . 1.94(5)
C233A C234 . 1.56(5)
C233A C233B . 1.48(6)
C234 C235A . 1.17(4)
C234 C233B . 1.34(4)
C234 C235B . 1.54(4)
C235A C236A . 1.59(5)
C235A C233B . 1.79(5)
C235A C235B . 1.79(5)
C236A C232B . 1.37(5)
C236A C236B . 1.49(4)
C232B C233B . 1.51(5)
C235B C236B . 1.55(4)
N31 C31 . 1.31(5)
C31 C32 . 1.27(6)

loop_
_geom_torsion_atom_site_label_1
_geom_torsion_atom_site_label_2
_geom_torsion_atom_site_label_3
_geom_torsion_atom_site_label_4
_geom_torsion_site_symmetry_1
_geom_torsion_site_symmetry_2
_geom_torsion_site_symmetry_3
_geom_torsion_site_symmetry_4
_geom_torsion
N2 Ag1 S1 C1 . . . . 5.6(6)
N2 Ag1 S1 Ag1 . . . '2 665' -96.1(3)
P1 Ag1 S1 C1 . . . . -137.1(5)
P1 Ag1 S1 Ag1 . . . '2 665' 121.17(15)
S1 Ag1 S1 C1 '2 665' . . . 101.8(5)
S1 Ag1 S1 Ag1 '2 665' . . '2 665' -.00(12)
S1 Ag1 N2 C2 . . . . -5(5)
P1 Ag1 N2 C2 . . . . 131(5)
S1 Ag1 N2 C2 '2 665' . . . -97(5)
S1 Ag1 P1 C111 . . . . -12.7(5)
S1 Ag1 P1 C121 . . . . 108.4(5)
S1 Ag1 P1 C131 . . . . -130.7(5)
N2 Ag1 P1 C111 . . . . -139.4(6)
N2 Ag1 P1 C121 . . . . -18.3(6)
N2 Ag1 P1 C131 . . . . 102.6(6)
S1 Ag1 P1 C111 '2 665' . . . 95.7(5)
S1 Ag1 P1 C121 '2 665' . . . -143.1(5)
S1 Ag1 P1 C131 '2 665' . . . -22.2(5)
S1 Ag1 S1 Ag1 . . '2 665' '2 665' .00(12)
N2 Ag1 S1 Ag1 . . '2 665' '2 665' 94.4(3)
P1 Ag1 S1 Ag1 . . '2 665' '2 665' -124.09(13)
S2 Ag2 N1 C1 . . . . 0(3)
P2 Ag2 N1 C1 . . . . -177(3)
N1 Ag2 S2 C2 . . . . 1.8(6)
P2 Ag2 S2 C2 . . . . 178.4(6)
N1 Ag2 P2 C211 . . . . 100.0(6)
N1 Ag2 P2 C221 . . . . -20.5(9)
N1 Ag2 P2 C231 . . . . -139.3(7)
S2 Ag2 P2 C211 . . . . -75.2(5)
S2 Ag2 P2 C221 . . . . 164.3(7)
S2 Ag2 P2 C231 . . . . 45.4(5)
Ag1 S1 C1 N1 . . . . 169(48)
Ag1 S1 C1 N1 '2 665' . . . -102(48)
Ag1 S1 Ag1 S1 . . '2 665' '2 665' -.00(12)
C1 S1 Ag1 S1 . . '2 665' '2 665' -98.7(5)
S1 C1 N1 Ag2 . . . . -174(46)
Ag2 S2 C2 N2 . . . . 79(21)
S2 C2 N2 Ag1 . . . . -80(23)
Ag1 P1 C111 C112 . . . . -59.5(10)
Ag1 P1 C111 C116 . . . . 63.7(12)
C121 P1 C111 C112 . . . . 175.7(11)
C121 P1 C111 C116 . . . . -61.1(13)
C131 P1 C111 C112 . . . . 60.6(12)
C131 P1 C111 C116 . . . . -176.2(11)
Ag1 P1 C121 C122 . . . . 25.2(17)
Ag1 P1 C121 C126 . . . . -164.6(9)
C111 P1 C121 C122 . . . . 148.7(15)
C111 P1 C121 C126 . . . . -41.1(13)
C131 P1 C121 C122 . . . . -97.0(16)
C131 P1 C121 C126 . . . . 73.2(12)
Ag1 P1 C131 C132 . . . . 178.4(10)
Ag1 P1 C131 C136 . . . . -49.7(13)
C111 P1 C131 C132 . . . . 57.4(13)
C111 P1 C131 C136 . . . . -170.7(12)
C121 P1 C131 C132 . . . . -57.3(13)
C121 P1 C131 C136 . . . . 74.6(13)
P1 C111 C112 C113 . . . . 176.2(11)
C116 C111 C112 C113 . . . . 52.6(17)
P1 C111 C116 C115 . . . . -177.5(12)
C112 C111 C116 C115 . . . . -52.8(18)
C111 C112 C113 C114 . . . . -54(2)
C112 C113 C114 C115 . . . . 54(2)
C113 C114 C115 C116 . . . . -54.3(19)
C114 C115 C116 C111 . . . . 55(2)
P1 C121 C122 C123 . . . . -173.2(13)
C126 C121 C122 C123 . . . . 17(3)
P1 C121 C126 C125 . . . . 173.9(11)
C122 C121 C126 C125 . . . . -15(2)
C121 C122 C123 C124 . . . . -16(2)
C122 C123 C124 C125 . . . . 15(2)
C123 C124 C125 C126 . . . . -17(3)
C124 C125 C126 C121 . . . . 17(3)
P1 C131 C132 C133 . . . . -172.7(11)
C136 C131 C132 C133 . . . . 53.5(18)
P1 C131 C136 C135 . . . . 170.4(13)
C132 C131 C136 C135 . . . . -54(2)
C131 C132 C133 C134 . . . . -55(2)
C132 C133 C134 C135 . . . . 57(2)
C133 C134 C135 C136 . . . . -57(2)
C134 C135 C136 C131 . . . . 55(2)
Ag2 P2 C211 C212 . . . . 70.9(14)
Ag2 P2 C211 C216 . . . . -54.5(12)
C221 P2 C211 C212 . . . . -165.6(14)
C221 P2 C211 C216 . . . . 69.0(13)
C231 P2 C211 C212 . . . . -53.9(15)
C231 P2 C211 C216 . . . . -179.3(12)
Ag2 P2 C221 C222 . . . . 5(2)
Ag2 P2 C221 C226 . . . . 169.1(12)
C211 P2 C221 C222 . . . . -116.4(19)
C211 P2 C221 C226 . . . . 47.9(16)
C231 P2 C221 C222 . . . . 129.6(19)
C231 P2 C221 C226 . . . . -66.1(16)
Ag2 P2 C231 C232A . . . . -175.2(15)
Ag2 P2 C231 C236A . . . . 21.3(16)
Ag2 P2 C231 C232B . . . . 85(2)
Ag2 P2 C231 C236B . . . . -45.7(16)
C211 P2 C231 C232A . . . . -53.5(17)
C211 P2 C231 C236A . . . . 142.9(15)
C211 P2 C231 C232B . . . . -153.6(19)
C211 P2 C231 C236B . . . . 76.0(16)
C221 P2 C231 C232A . . . . 61.0(17)
C221 P2 C231 C236A . . . . -102.6(16)
C221 P2 C231 C232B . . . . -39(2)
C221 P2 C231 C236B . . . . -169.5(16)
P2 C211 C212 C213 . . . . 179.3(15)
C216 C211 C212 C213 . . . . -52(2)
P2 C211 C216 C215 . . . . 177.9(12)
C212 C211 C216 C215 . . . . 49(2)
C211 C212 C213 C214 . . . . 60(2)
C212 C213 C214 C215 . . . . -61(2)
C213 C214 C215 C216 . . . . 62(2)
C214 C215 C216 C211 . . . . -57(2)
P2 C221 C222 C223 . . . . 175.2(16)
C226 C221 C222 C223 . . . . 11(3)
P2 C221 C226 C225 . . . . -177.5(15)
C222 C221 C226 C225 . . . . -12(3)
C221 C222 C223 C224 . . . . -8(3)
C222 C223 C224 C225 . . . . 8(3)
C223 C224 C225 C226 . . . . -12(4)
C224 C225 C226 C221 . . . . 14(3)
P2 C231 C232A C233A . . . . -178.2(17)
P2 C231 C232A C232B . . . . -120.2(18)
C236A C231 C232A C233A . . . . -16(3)
C236A C231 C232A C232B . . . . 42(2)
C232B C231 C232A C233A . . . . -58(2)
C232B C231 C232A C232B . . . . .0(18)
C236B C231 C232A C233A . . . . 48(3)
C236B C231 C232A C232B . . . . 106(2)
P2 C231 C236A C235A . . . . -171(2)
P2 C231 C236A C232B . . . . 110(2)
P2 C231 C236A C236B . . . . -105.4(17)
C232A C231 C236A C235A . . . . 25(3)
C232A C231 C236A C232B . . . . -54(2)
C232A C231 C236A C236B . . . . 91(2)
C232B C231 C236A C235A . . . . 79(3)
C232B C231 C236A C232B . . . . 0(2)
C232B C231 C236A C236B . . . . 145(3)
C236B C231 C236A C235A . . . . -66(3)
C236B C231 C236A C232B . . . . -145(3)
C236B C231 C236A C236B . . . . .0(17)
P2 C231 C232B C232A . . . . 123(2)
P2 C231 C232B C236A . . . . -102(2)
P2 C231 C232B C233B . . . . 169(2)
C232A C231 C232B C232A . . . . -.0(17)
C232A C231 C232B C236A . . . . 136(2)
C232A C231 C232B C233B . . . . 47(3)
C236A C231 C232B C232A . . . . -136(2)
C236A C231 C232B C236A . . . . 0(2)
C236A C231 C232B C233B . . . . -89(3)
C236B C231 C232B C232A . . . . -104(2)
C236B C231 C232B C236A . . . . 32(2)
C236B C231 C232B C233B . . . . -57(3)
P2 C231 C236B C236A . . . . 106(2)
P2 C231 C236B C235B . . . . -163(2)
C232A C231 C236B C236A . . . . -117(2)
C232A C231 C236B C235B . . . . -26(3)
C236A C231 C236B C236A . . . . 0(2)
C236A C231 C236B C235B . . . . 91(3)
C232B C231 C236B C236A . . . . -30(2)
C232B C231 C236B C235B . . . . 61(3)
C231 C232A C233A C234 . . . . -1(3)
C231 C232A C233A C233B . . . . 48(3)
C232B C232A C233A C234 . . . . -42(2)
C232B C232A C233A C233B . . . . 7(2)
C231 C232A C232B C231 . . . . .0(12)
C231 C232A C232B C236A . . . . -36(2)
C231 C232A C232B C233B . . . . -137(3)
C233A C232A C232B C231 . . . . 129(2)
C233A C232A C232B C236A . . . . 93(3)
C233A C232A C232B C233B . . . . -7(2)
C232A C233A C234 C235A . . . . 12(4)
C232A C233A C234 C233B . . . . 73(3)
C232A C233A C234 C235B . . . . -65(3)
C233B C233A C234 C235A . . . . -62(4)
C233B C233A C234 C233B . . . . 0(3)
C233B C233A C234 C235B . . . . -138(3)
C232A C233A C233B C234 . . . . -119(3)
C232A C233A C233B C235A . . . . -93(3)
C232A C233A C233B C232B . . . . -9(3)
C234 C233A C233B C234 . . . . .0(17)
C234 C233A C233B C235A . . . . 26(2)
C234 C233A C233B C232B . . . . 109(3)
C233A C234 C235A C236A . . . . -4(5)
C233A C234 C235A C233B . . . . 50(3)
C233A C234 C235A C235B . . . . -79(3)
C233B C234 C235A C236A . . . . -54(3)
C233B C234 C235A C233B . . . . 0(3)
C233B C234 C235A C235B . . . . -129(3)
C235B C234 C235A C236A . . . . 75(3)
C235B C234 C235A C233B . . . . 129(3)
C235B C234 C235A C235B . . . . .0(19)
C233A C234 C233B C233A . . . . 0(2)
C233A C234 C233B C235A . . . . -138(3)
C233A C234 C233B C232B . . . . -96(4)
C235A C234 C233B C233A . . . . 138(3)
C235A C234 C233B C235A . . . . 0(3)
C235A C234 C233B C232B . . . . 42(4)
C235B C234 C233B C233A . . . . 59(4)
C235B C234 C233B C235A . . . . -79(4)
C235B C234 C233B C232B . . . . -37(5)
C233A C234 C235B C235A . . . . 132(3)
C233A C234 C235B C236B . . . . 86(3)
C235A C234 C235B C235A . . . . 0(3)
C235A C234 C235B C236B . . . . -47(3)
C233B C234 C235B C235A . . . . 84(4)
C233B C234 C235B C236B . . . . 37(5)
C234 C235A C236A C231 . . . . -15(4)
C234 C235A C236A C232B . . . . 49(3)
C234 C235A C236A C236B . . . . -71(3)
C233B C235A C236A C231 . . . . -53(3)
C233B C235A C236A C232B . . . . 11(3)
C233B C235A C236A C236B . . . . -110(2)
C235B C235A C236A C231 . . . . 40(3)
C235B C235A C236A C232B . . . . 104(3)
C235B C235A C236A C236B . . . . -16(2)
C234 C235A C233B C233A . . . . -38(3)
C234 C235A C233B C234 . . . . 0(3)
C234 C235A C233B C232B . . . . -141(4)
C236A C235A C233B C233A . . . . 93(3)
C236A C235A C233B C234 . . . . 131(4)
C236A C235A C233B C232B . . . . -10(2)
C235B C235A C233B C233A . . . . 3(3)
C235B C235A C233B C234 . . . . 41(3)
C235B C235A C233B C232B . . . . -100(3)
C234 C235A C235B C234 . . . . 0(2)
C234 C235A C235B C236B . . . . 134(3)
C236A C235A C235B C234 . . . . -117(3)
C236A C235A C235B C236B . . . . 16(2)
C233B C235A C235B C234 . . . . -36(2)
C233B C235A C235B C236B . . . . 98(2)
C231 C236A C232B C231 . . . . -.0(9)
C231 C236A C232B C232A . . . . 30.9(17)
C231 C236A C232B C233B . . . . 110(3)
C235A C236A C232B C231 . . . . -123(2)
C235A C236A C232B C232A . . . . -92(2)
C235A C236A C232B C233B . . . . -13(3)
C236B C236A C232B C231 . . . . -38(3)
C236B C236A C232B C232A . . . . -7(4)
C236B C236A C232B C233B . . . . 72(4)
C231 C236A C236B C231 . . . . .0(10)
C231 C236A C236B C235B . . . . -109(2)
C235A C236A C236B C231 . . . . 129(2)
C235A C236A C236B C235B . . . . 20(3)
C232B C236A C236B C231 . . . . 38(3)
C232B C236A C236B C235B . . . . -71(4)
C231 C232B C233B C233A . . . . -25(4)
C231 C232B C233B C234 . . . . 45(5)
C231 C232B C233B C235A . . . . 72(3)
C232A C232B C233B C233A . . . . 8(2)
C232A C232B C233B C234 . . . . 78(3)
C232A C232B C233B C235A . . . . 105(2)
C236A C232B C233B C233A . . . . -85(4)
C236A C232B C233B C234 . . . . -14(4)
C236A C232B C233B C235A . . . . 12(3)
C234 C235B C236B C231 . . . . -46(3)
C234 C235B C236B C236A . . . . 11(3)
C235A C235B C236B C231 . . . . -75(2)
C235A C235B C236B C236A . . . . -18(3)
S1 Ag1 S1 Ag1 . '2 665' '2 665' . -.00(12)
